data_4513181
loop_
_publ_author_name
'Amombo Noa, Francoise M.'
'Bourne, Susan A.'
'Nassimbeni, Luigi R.'

_publ_section_title
;
 Halogen Bonding in Host--Guest Compounds: Structures and Kinetics of
 Enclathration and Desolvation
;
_journal_issue 7
_journal_name_full 'Crystal Growth &amp; Design'
_journal_page_first 3271
_journal_paper_doi 10.1021/acs.cgd.5b00402
_journal_volume 15
_journal_year 2015
_chemical_formula_moiety 'C H2 I2, C26 H16 I4'
_chemical_formula_sum 'C27 H18 I6'
_chemical_formula_weight 1103.81
_chemical_name_systematic
;
 Bis diiodomethane bis tetrakis-(4-iodophenyl)ethylene
;
_space_group_crystal_system monoclinic
_space_group_IT_number 14
_space_group_name_Hall '-P 2ybc'
_space_group_name_H-M_alt 'P 1 21/c 1'
_symmetry_space_group_name_Hall '-P 2ybc'
_symmetry_space_group_name_H-M 'P 1 21/c 1'
_atom_sites_solution_hydrogens geom
_audit_creation_method SHELXL-2012
_cell_angle_alpha 90
_cell_angle_beta 103.04(3)
_cell_angle_gamma 90
_cell_formula_units_Z 8
_cell_length_a 21.227(4)
_cell_length_b 9.881(2)
_cell_length_c 29.653(6)
_cell_measurement_reflns_used 148904
_cell_measurement_temperature 173(2)
_cell_measurement_theta_max 27.517
_cell_measurement_theta_min 1.410
_cell_volume 6059(2)
_computing_cell_refinement 'DENZO-SMN (Otwinowski & Minor, 1997)'
_computing_data_collection 'COLLECT (2000)'
_computing_data_reduction 'DENZO-SMN (Otwinowski & Minor, 1997)'
_computing_molecular_graphics 'X-seed (Barbour, 1999)'
_computing_publication_material 'SHELXL-2012 (Sheldrick, 2012)'
_computing_structure_refinement 'SHELXL-2012 (Sheldrick, 2012)'
_computing_structure_solution 'SHELXS-2012 (Sheldrick, 2012)'
_diffrn_ambient_temperature 173(2)
_diffrn_measured_fraction_theta_full 1.000
_diffrn_measured_fraction_theta_max 0.998
_diffrn_measurement_device_type 'Nonius KappaCCD'
_diffrn_measurement_method '1\% \f scans and \w scans'
_diffrn_radiation_type MoK\a
_diffrn_radiation_wavelength 0.71073
_diffrn_reflns_av_R_equivalents 0.1125
_diffrn_reflns_av_unetI/netI 0.0754
_diffrn_reflns_laue_measured_fraction_full 1.000
_diffrn_reflns_laue_measured_fraction_max 0.998
_diffrn_reflns_limit_h_max 27
_diffrn_reflns_limit_h_min -27
_diffrn_reflns_limit_k_max 12
_diffrn_reflns_limit_k_min -12
_diffrn_reflns_limit_l_max 38
_diffrn_reflns_limit_l_min -38
_diffrn_reflns_number 148904
_diffrn_reflns_point_group_measured_fraction_full 1.000
_diffrn_reflns_point_group_measured_fraction_max 0.998
_diffrn_reflns_theta_full 25.242
_diffrn_reflns_theta_max 27.517
_diffrn_reflns_theta_min 1.410
_diffrn_source 'fine-focus sealed tube'
_exptl_absorpt_coefficient_mu 6.166
_exptl_absorpt_correction_T_max 0.884
_exptl_absorpt_correction_T_min 0.534
_exptl_absorpt_correction_type multi-scan
_exptl_absorpt_process_details '(SADABS; Sheldrick, 1996)'
_exptl_crystal_colour orange
_exptl_crystal_density_diffrn 2.420
_exptl_crystal_density_meas ?
_exptl_crystal_density_method 'not measured'
_exptl_crystal_description needles
_exptl_crystal_F_000 3984
_exptl_crystal_size_max 0.10
_exptl_crystal_size_mid 0.06
_exptl_crystal_size_min 0.02
_refine_diff_density_max 2.984
_refine_diff_density_min -3.374
_refine_diff_density_rms 0.869
_refine_ls_extinction_method none
_refine_ls_goodness_of_fit_ref 1.073
_refine_ls_hydrogen_treatment constr
_refine_ls_matrix_type full
_refine_ls_number_parameters 595
_refine_ls_number_reflns 13923
_refine_ls_number_restraints 0
_refine_ls_restrained_S_all 1.073
_refine_ls_R_factor_all 0.1512
_refine_ls_R_factor_gt 0.0653
_refine_ls_shift/su_max 0.001
_refine_ls_shift/su_mean 0.000
_refine_ls_structure_factor_coef Fsqd
_refine_ls_weighting_details
;
 w=1/[\s^2^(Fo^2^)+(0.1669P)^2^]
 where P=(Fo^2^+2Fc^2^)/3
;
_refine_ls_weighting_scheme calc
_refine_ls_wR_factor_gt 0.1631
_refine_ls_wR_factor_ref 0.2724
_reflns_Friedel_coverage 0.000
_reflns_number_gt 7842
_reflns_number_total 13923
_reflns_threshold_expression 'I > 2\s(I)'
_cod_data_source_file cg5b00402_si_010.cif
_cod_data_source_block C:\Users\User\Desktop\LUIGI&~1\TODIIN~1\TODICH~3\sad
_cod_depositor_comments
;
The following automatic conversions were performed:

'_exptl_absorpt_correction_type' value 'Multi-scan' changed to
'multi-scan' according to
/usr/data/users/saulius/crontab/automatic-downloads/rss-feeds/ACS/lib/dictionaries/cif_core.dic
dictionary named 'cif_core.dic' version 2.4.2 from 2011-04-26.

'_exptl_crystal_density_meas' value 'none' was changed to '?' - the
value is perceived as not measured.

Automatic conversion script
Id: cif_fix_values 3271 2015-04-21 07:52:19Z andrius 

 Adding full bibliography for 4513177--4513185.cif.
;
_cod_database_code 4513181
_shelx_space_group_comment
;
The symmetry employed for this shelxl refinement is uniquely defined
by the following loop, which should always be used as a source of
symmetry information in preference to the above space-group names.
They are only intended as comments.
;
_shelxl_version_number 2012-9

loop_
_space_group_symop_operation_xyz
'x, y, z'
'-x, y+1/2, -z+1/2'
'-x, -y, -z'
'x, -y-1/2, z-1/2'

loop_
_atom_site_label
_atom_site_type_symbol
_atom_site_fract_x
_atom_site_fract_y
_atom_site_fract_z
_atom_site_U_iso_or_equiv
_atom_site_adp_type
_atom_site_occupancy
_atom_site_site_symmetry_order
_atom_site_calc_flag
_atom_site_refinement_flags_posn
_atom_site_refinement_flags_adp
I44 I 0.05877(5) 0.17795(10) 0.09019(4) 0.0375(3) Uani 1 1 d . .
I14A I -0.40214(5) 0.18702(11) 0.14053(4) 0.0413(3) Uani 1 1 d . .
I24 I -0.32042(5) 0.47645(11) 0.38783(4) 0.0433(3) Uani 1 1 d . .
I34A I -0.58986(5) 0.27268(12) 0.54441(3) 0.0440(3) Uani 1 1 d . .
I24A I -0.81558(5) 0.44625(10) 0.27240(4) 0.0423(3) Uani 1 1 d . .
I14 I -0.24783(6) 0.61272(11) 0.03712(3) 0.0445(3) Uani 1 1 d . .
I34 I 0.03209(6) 0.09967(11) 0.45450(4) 0.0489(3) Uani 1 1 d . .
I1 I -0.75393(6) 0.51382(12) 0.40010(4) 0.0498(3) Uani 1 1 d . .
I2 I -0.63286(6) 0.69224(12) 0.48202(4) 0.0551(3) Uani 1 1 d . .
I44A I -0.22377(5) -0.12992(12) 0.39014(4) 0.0500(3) Uani 1 1 d . .
I3 I -0.12363(7) 0.54978(12) 0.50679(4) 0.0555(3) Uani 1 1 d . .
I4 I -0.16078(6) 0.19881(12) 0.49492(5) 0.0653(4) Uani 1 1 d . .
C16 C -0.2338(6) 0.3948(14) 0.1665(5) 0.028(3) Uani 1 1 d . .
H16 H -0.2607 0.3344 0.1786 0.033 Uiso 1 1 calc R U
C42 C -0.0896(7) 0.2178(14) 0.1680(5) 0.031(3) Uani 1 1 d . .
H42 H -0.1351 0.2058 0.1615 0.037 Uiso 1 1 calc R U
C32 C -0.0425(6) 0.1186(13) 0.3055(5) 0.028(3) Uani 1 1 d . .
H32 H -0.0488 0.0564 0.2804 0.034 Uiso 1 1 calc R U
C41A C -0.4391(6) 0.0673(13) 0.3659(4) 0.025(3) Uani 1 1 d . .
C22A C -0.6154(6) 0.3524(13) 0.2746(5) 0.028(3) Uani 1 1 d . .
H22A H -0.5831 0.3883 0.2605 0.034 Uiso 1 1 calc R U
C22 C -0.2174(7) 0.5159(14) 0.2774(5) 0.032(3) Uani 1 1 d . .
H22 H -0.2109 0.5876 0.2577 0.038 Uiso 1 1 calc R U
C46A C -0.3906(7) 0.1140(14) 0.4011(5) 0.032(3) Uani 1 1 d . .
H46A H -0.3984 0.1854 0.4206 0.039 Uiso 1 1 calc R U
C15A C -0.5063(6) 0.1219(13) 0.1931(5) 0.026(3) Uani 1 1 d . .
H15A H -0.5271 0.0809 0.1646 0.032 Uiso 1 1 calc R U
C31 C -0.0606(6) 0.2537(13) 0.2972(5) 0.027(3) Uani 1 1 d . .
C45A C -0.3292(7) 0.0543(14) 0.4078(5) 0.035(3) Uani 1 1 d . .
H45A H -0.2952 0.0867 0.4319 0.043 Uiso 1 1 calc R U
C14A C -0.4463(7) 0.1848(14) 0.1974(5) 0.031(3) Uani 1 1 d . .
C24 C -0.2670(8) 0.4402(15) 0.3367(5) 0.037(4) Uani 1 1 d . .
C2A C -0.5034(6) 0.1399(13) 0.3572(5) 0.028(3) Uani 1 1 d . .
C23A C -0.6752(7) 0.4115(14) 0.2653(5) 0.031(3) Uani 1 1 d . .
H23A H -0.6840 0.4889 0.2459 0.037 Uiso 1 1 calc R U
C1 C -0.1490(6) 0.3712(12) 0.2395(4) 0.022(3) Uani 1 1 d . .
C21A C -0.6001(6) 0.2412(14) 0.3041(5) 0.027(3) Uani 1 1 d . .
C33 C -0.0149(7) 0.0737(14) 0.3510(5) 0.033(3) Uani 1 1 d . .
H33 H -0.0032 -0.0185 0.3569 0.039 Uiso 1 1 calc R U
C15 C -0.2540(7) 0.4461(14) 0.1235(5) 0.033(3) Uani 1 1 d . .
H15 H -0.2945 0.4187 0.1049 0.040 Uiso 1 1 calc R U
C2 C -0.0919(7) 0.2990(12) 0.2490(5) 0.027(3) Uani 1 1 d . .
C23 C -0.2549(8) 0.5391(14) 0.3088(5) 0.037(4) Uani 1 1 d . .
H23 H -0.2726 0.6266 0.3107 0.044 Uiso 1 1 calc R U
C41 C -0.0569(6) 0.2644(13) 0.2126(5) 0.028(3) Uani 1 1 d . .
C25A C -0.7116(7) 0.2391(15) 0.3133(5) 0.035(3) Uani 1 1 d . .
H25A H -0.7449 0.2009 0.3260 0.041 Uiso 1 1 calc R U
C26A C -0.6495(7) 0.1835(14) 0.3215(5) 0.029(3) Uani 1 1 d . .
H26A H -0.6407 0.1035 0.3396 0.035 Uiso 1 1 calc R U
C24A C -0.7221(7) 0.3567(14) 0.2846(5) 0.033(3) Uani 1 1 d . .
C16A C -0.5358(7) 0.1196(14) 0.2309(5) 0.032(3) Uani 1 1 d . .
H16A H -0.5771 0.0789 0.2277 0.038 Uiso 1 1 calc R U
C11A C -0.5037(6) 0.1786(13) 0.2745(5) 0.024(3) Uani 1 1 d . .
C12 C -0.1371(6) 0.5284(13) 0.1764(5) 0.026(3) Uani 1 1 d . .
H12 H -0.0974 0.5591 0.1954 0.031 Uiso 1 1 calc R U
C11 C -0.1729(6) 0.4313(13) 0.1933(5) 0.026(3) Uani 1 1 d . .
C43A C -0.3685(7) -0.1027(14) 0.3472(5) 0.029(3) Uani 1 1 d . .
H43A H -0.3616 -0.1800 0.3299 0.035 Uiso 1 1 calc R U
C32A C -0.5393(7) 0.0712(15) 0.4284(5) 0.035(3) Uani 1 1 d . .
H32A H -0.5333 -0.0200 0.4202 0.042 Uiso 1 1 calc R U
C31A C -0.5279(7) 0.1700(13) 0.3996(4) 0.026(3) Uani 1 1 d . .
C42A C -0.4287(6) -0.0439(12) 0.3395(5) 0.026(3) Uani 1 1 d . .
H42A H -0.4632 -0.0790 0.3163 0.031 Uiso 1 1 calc R U
C33A C -0.5591(7) 0.0950(16) 0.4689(5) 0.035(3) Uani 1 1 d . .
H33A H -0.5681 0.0236 0.4880 0.042 Uiso 1 1 calc R U
C12A C -0.4428(7) 0.2452(14) 0.2775(5) 0.032(3) Uani 1 1 d . .
H12A H -0.4224 0.2894 0.3055 0.039 Uiso 1 1 calc R U
C35 C -0.0205(7) 0.3073(13) 0.3785(5) 0.030(3) Uani 1 1 d . .
H35 H -0.0121 0.3712 0.4031 0.036 Uiso 1 1 calc R U
C44A C -0.3174(6) -0.0482(14) 0.3806(5) 0.027(3) Uani 1 1 d . .
C36 C -0.0480(7) 0.3470(12) 0.3339(5) 0.028(3) Uani 1 1 d . .
H36 H -0.0586 0.4396 0.3278 0.033 Uiso 1 1 calc R U
C43 C -0.0569(6) 0.1901(13) 0.1346(5) 0.030(3) Uani 1 1 d . .
H43 H -0.0792 0.1583 0.1051 0.036 Uiso 1 1 calc R U
C45 C 0.0441(7) 0.2444(13) 0.1875(5) 0.028(3) Uani 1 1 d . .
H45 H 0.0898 0.2515 0.1939 0.033 Uiso 1 1 calc R U
C26 C -0.2021(8) 0.2901(15) 0.3029(5) 0.039(4) Uani 1 1 d . .
H26 H -0.1835 0.2031 0.3016 0.047 Uiso 1 1 calc R U
C21 C -0.1886(7) 0.3919(14) 0.2736(5) 0.031(3) Uani 1 1 d . .
C46 C 0.0098(6) 0.2700(12) 0.2226(5) 0.026(3) Uani 1 1 d . .
H46 H 0.0329 0.2911 0.2531 0.032 Uiso 1 1 calc R U
C36A C -0.5353(6) 0.3053(13) 0.4122(5) 0.028(3) Uani 1 1 d . .
H36A H -0.5283 0.3758 0.3921 0.034 Uiso 1 1 calc R U
C13 C -0.1578(7) 0.5802(15) 0.1333(5) 0.032(3) Uani 1 1 d . .
H13 H -0.1323 0.6449 0.1217 0.038 Uiso 1 1 calc R U
C25 C -0.2416(7) 0.3111(14) 0.3340(5) 0.036(4) Uani 1 1 d . .
H25 H -0.2509 0.2395 0.3528 0.044 Uiso 1 1 calc R U
C1A C -0.5344(7) 0.1821(14) 0.3140(5) 0.033(3) Uani 1 1 d . .
C44 C 0.0094(7) 0.2090(13) 0.1443(5) 0.031(3) Uani 1 1 d . .
C13A C -0.4123(7) 0.2465(14) 0.2395(5) 0.033(3) Uani 1 1 d . .
H13A H -0.3711 0.2867 0.2419 0.040 Uiso 1 1 calc R U
C14 C -0.2167(7) 0.5374(14) 0.1062(5) 0.032(3) Uani 1 1 d . .
C35A C -0.5520(8) 0.3374(15) 0.4519(5) 0.041(4) Uani 1 1 d . .
H35A H -0.5550 0.4291 0.4608 0.050 Uiso 1 1 calc R U
C34 C -0.0051(7) 0.1684(14) 0.3868(5) 0.030(3) Uani 1 1 d . .
C34A C -0.5651(6) 0.2300(15) 0.4798(5) 0.032(3) Uani 1 1 d . .
C27 C -0.7089(9) 0.545(2) 0.4709(6) 0.065(6) Uani 1 1 d . .
H27A H -0.6910 0.4578 0.4845 0.078 Uiso 1 1 calc R U
H27B H -0.7421 0.5744 0.4875 0.078 Uiso 1 1 calc R U
C28 C -0.1131(11) 0.3660(17) 0.4709(8) 0.069(6) Uani 1 1 d . .
H28A H -0.0665 0.3449 0.4752 0.083 Uiso 1 1 calc R U
H28B H -0.1312 0.3790 0.4374 0.083 Uiso 1 1 calc R U

loop_
_atom_site_aniso_label
_atom_site_aniso_U_11
_atom_site_aniso_U_22
_atom_site_aniso_U_33
_atom_site_aniso_U_23
_atom_site_aniso_U_13
_atom_site_aniso_U_12
I44 0.0448(6) 0.0338(5) 0.0412(6) -0.0046(4) 0.0254(5) -0.0043(4)
I14A 0.0428(6) 0.0521(6) 0.0347(6) -0.0026(5) 0.0207(5) -0.0065(5)
I24 0.0492(7) 0.0491(6) 0.0390(6) -0.0037(5) 0.0252(5) 0.0074(5)
I34A 0.0495(7) 0.0578(7) 0.0277(5) -0.0049(5) 0.0149(5) 0.0082(5)
I24A 0.0264(5) 0.0467(6) 0.0520(7) 0.0024(5) 0.0051(5) 0.0090(4)
I14 0.0557(7) 0.0477(6) 0.0277(5) 0.0057(5) 0.0043(5) 0.0090(5)
I34 0.0651(8) 0.0471(6) 0.0307(6) 0.0121(5) 0.0030(5) 0.0048(5)
I1 0.0571(7) 0.0563(7) 0.0377(6) 0.0043(5) 0.0143(5) 0.0007(5)
I2 0.0738(9) 0.0560(7) 0.0367(6) -0.0109(5) 0.0151(6) 0.0031(6)
I44A 0.0305(6) 0.0541(7) 0.0627(8) -0.0135(6) 0.0050(5) 0.0129(5)
I3 0.0820(9) 0.0456(7) 0.0470(7) -0.0022(5) 0.0317(6) -0.0129(6)
I4 0.0550(8) 0.0410(7) 0.0901(11) 0.0074(6) -0.0044(7) -0.0046(5)
C16 0.022(7) 0.031(7) 0.030(7) -0.005(6) 0.007(6) -0.001(6)
C42 0.026(7) 0.033(7) 0.033(8) -0.002(6) 0.006(6) -0.004(6)
C32 0.029(7) 0.025(7) 0.026(7) -0.003(6) -0.004(6) 0.000(6)
C41A 0.026(7) 0.025(7) 0.024(7) 0.005(6) 0.010(6) -0.005(5)
C22A 0.028(7) 0.029(7) 0.028(7) 0.008(6) 0.007(6) 0.002(6)
C22 0.048(9) 0.025(7) 0.025(7) 0.013(6) 0.014(7) 0.013(6)
C46A 0.039(8) 0.037(8) 0.019(7) -0.011(6) 0.002(6) 0.003(6)
C15A 0.024(7) 0.032(7) 0.023(7) -0.009(6) 0.007(6) 0.004(6)
C31 0.022(7) 0.031(7) 0.028(7) 0.000(6) 0.004(6) 0.003(6)
C45A 0.036(8) 0.029(8) 0.038(9) -0.004(7) 0.001(7) -0.009(6)
C14A 0.026(7) 0.035(8) 0.034(8) 0.011(6) 0.011(6) 0.013(6)
C24 0.044(9) 0.035(8) 0.040(9) -0.001(7) 0.027(7) 0.004(7)
C2A 0.028(7) 0.020(7) 0.032(8) -0.005(6) 0.002(6) -0.007(6)
C23A 0.031(8) 0.035(8) 0.026(7) 0.007(6) 0.004(6) 0.000(6)
C1 0.020(6) 0.020(6) 0.026(7) 0.006(5) 0.005(5) -0.001(5)
C21A 0.025(7) 0.034(7) 0.022(7) 0.001(6) 0.009(6) 0.002(6)
C33 0.034(8) 0.023(7) 0.039(9) -0.006(6) 0.004(7) -0.010(6)
C15 0.021(7) 0.033(8) 0.043(9) -0.005(7) 0.001(6) 0.000(6)
C2 0.037(8) 0.019(7) 0.025(7) -0.005(5) 0.009(6) -0.007(6)
C23 0.057(10) 0.023(7) 0.037(9) -0.003(6) 0.024(8) 0.005(7)
C41 0.030(7) 0.020(7) 0.037(8) 0.000(6) 0.014(6) -0.002(5)
C25A 0.024(7) 0.039(8) 0.038(8) 0.001(7) 0.003(6) -0.010(6)
C26A 0.031(8) 0.032(8) 0.025(7) 0.010(6) 0.006(6) 0.004(6)
C24A 0.024(7) 0.036(8) 0.036(8) 0.003(7) 0.004(6) 0.006(6)
C16A 0.021(7) 0.040(8) 0.036(8) 0.005(7) 0.008(6) 0.013(6)
C11A 0.022(7) 0.026(7) 0.022(7) -0.003(5) 0.000(5) 0.005(5)
C12 0.023(7) 0.030(7) 0.025(7) 0.004(6) 0.006(6) 0.003(5)
C11 0.031(7) 0.022(7) 0.029(7) 0.001(6) 0.017(6) 0.009(6)
C43A 0.032(8) 0.031(7) 0.027(7) 0.002(6) 0.011(6) 0.003(6)
C32A 0.037(8) 0.035(8) 0.036(8) 0.004(7) 0.015(7) 0.009(7)
C31A 0.033(8) 0.027(7) 0.016(6) -0.002(5) 0.004(6) 0.001(6)
C42A 0.026(7) 0.021(7) 0.028(7) 0.003(6) 0.001(6) 0.000(5)
C33A 0.037(8) 0.047(9) 0.022(7) 0.006(7) 0.012(6) 0.008(7)
C12A 0.027(7) 0.035(8) 0.030(8) 0.000(6) -0.001(6) -0.009(6)
C35 0.047(9) 0.020(7) 0.022(7) 0.000(5) 0.002(6) 0.003(6)
C44A 0.020(7) 0.034(8) 0.027(7) -0.002(6) 0.004(6) 0.009(6)
C36 0.043(8) 0.012(6) 0.029(8) -0.001(5) 0.008(6) -0.002(6)
C43 0.027(7) 0.028(7) 0.038(8) -0.018(6) 0.011(6) -0.004(6)
C45 0.031(8) 0.023(7) 0.029(7) 0.006(6) 0.008(6) -0.007(6)
C26 0.054(10) 0.028(8) 0.035(9) -0.002(7) 0.011(8) 0.005(7)
C21 0.034(8) 0.033(8) 0.029(8) 0.004(6) 0.014(6) 0.012(6)
C46 0.030(7) 0.019(6) 0.033(8) -0.003(6) 0.012(6) 0.003(5)
C36A 0.028(7) 0.023(7) 0.037(8) 0.000(6) 0.014(6) 0.006(6)
C13 0.028(8) 0.034(8) 0.032(8) 0.006(6) 0.003(6) 0.004(6)
C25 0.046(9) 0.024(7) 0.043(9) 0.004(6) 0.018(8) -0.001(6)
C1A 0.035(8) 0.034(8) 0.035(8) -0.003(6) 0.019(7) -0.001(6)
C44 0.034(8) 0.027(7) 0.035(8) -0.006(6) 0.015(7) 0.002(6)
C13A 0.037(8) 0.032(8) 0.032(8) -0.001(6) 0.010(7) 0.004(6)
C14 0.034(8) 0.038(8) 0.024(7) 0.000(6) 0.009(6) 0.018(6)
C35A 0.059(11) 0.032(8) 0.034(9) -0.006(7) 0.015(8) 0.003(7)
C34 0.031(8) 0.031(8) 0.026(7) 0.001(6) 0.000(6) 0.009(6)
C34A 0.025(7) 0.042(8) 0.027(7) 0.001(6) 0.003(6) 0.020(6)
C27 0.048(11) 0.098(16) 0.045(11) 0.015(11) 0.004(9) -0.010(11)
C28 0.095(16) 0.042(10) 0.093(16) -0.023(10) 0.067(14) -0.019(10)

loop_
_atom_type_symbol
_atom_type_description
_atom_type_scat_dispersion_real
_atom_type_scat_dispersion_imag
_atom_type_scat_source
C C 0.0033 0.0016 'International Tables Vol C Tables 4.2.6.8 and 6.1.1.4'
H H 0.0000 0.0000 'International Tables Vol C Tables 4.2.6.8 and 6.1.1.4'
I I -0.4742 1.8119 'International Tables Vol C Tables 4.2.6.8 and 6.1.1.4'

loop_
_geom_angle_atom_site_label_1
_geom_angle_atom_site_label_2
_geom_angle_atom_site_label_3
_geom_angle
C15 C16 C11 119.6(13)
C43 C42 C41 121.3(13)
C31 C32 C33 120.4(12)
C46A C41A C42A 120.3(12)
C46A C41A C2A 117.7(12)
C42A C41A C2A 122.0(12)
C23A C22A C21A 122.4(13)
C23 C22 C21 122.5(13)
C41A C46A C45A 118.7(13)
C14A C15A C16A 119.8(13)
C32 C31 C36 119.6(12)
C32 C31 C2 119.9(12)
C36 C31 C2 120.5(12)
C44A C45A C46A 121.4(13)
C15A C14A C13A 122.7(13)
C15A C14A I14A 119.5(10)
C13A C14A I14A 117.8(10)
C23 C24 C25 120.1(13)
C23 C24 I24 121.7(10)
C25 C24 I24 118.1(11)
C1A C2A C31A 122.8(12)
C1A C2A C41A 122.1(13)
C31A C2A C41A 115.0(12)
C24A C23A C22A 118.5(13)
C2 C1 C21 123.0(12)
C2 C1 C11 120.1(12)
C21 C1 C11 116.9(11)
C26A C21A C22A 117.8(12)
C26A C21A C1A 121.3(12)
C22A C21A C1A 120.8(12)
C34 C33 C32 118.3(13)
C16 C15 C14 120.9(13)
C1 C2 C41 122.1(12)
C1 C2 C31 122.0(12)
C41 C2 C31 115.9(12)
C24 C23 C22 121.1(13)
C46 C41 C42 118.3(13)
C46 C41 C2 119.5(13)
C42 C41 C2 122.1(12)
C26A C25A C24A 116.0(13)
C21A C26A C25A 122.3(13)
C23A C24A C25A 122.8(13)
C23A C24A I24A 120.2(10)
C25A C24A I24A 117.0(10)
C15A C16A C11A 120.4(13)
C12A C11A C16A 118.4(12)
C12A C11A C1A 119.8(12)
C16A C11A C1A 121.6(12)
C13 C12 C11 121.0(13)
C12 C11 C16 118.9(12)
C12 C11 C1 120.9(12)
C16 C11 C1 120.1(12)
C42A C43A C44A 119.8(13)
C31A C32A C33A 124.0(14)
C32A C31A C36A 118.0(13)
C32A C31A C2A 122.2(12)
C36A C31A C2A 119.6(12)
C43A C42A C41A 119.9(12)
C32A C33A C34A 115.5(14)
C13A C12A C11A 121.3(13)
C36 C35 C34 118.2(12)
C45A C44A C43A 119.4(12)
C45A C44A I44A 120.2(10)
C43A C44A I44A 120.3(10)
C35 C36 C31 121.5(12)
C42 C43 C44 118.9(13)
C44 C45 C46 118.4(13)
C25 C26 C21 122.8(13)
C22 C21 C26 115.3(13)
C22 C21 C1 120.8(12)
C26 C21 C1 123.8(12)
C41 C46 C45 120.3(13)
C35A C36A C31A 121.8(13)
C12 C13 C14 119.2(14)
C24 C25 C26 118.2(13)
C2A C1A C11A 122.4(13)
C2A C1A C21A 122.8(13)
C11A C1A C21A 114.8(12)
C45 C44 C43 122.3(13)
C45 C44 I44 119.4(10)
C43 C44 I44 118.3(10)
C12A C13A C14A 117.3(13)
C15 C14 C13 120.3(13)
C15 C14 I14 120.4(11)
C13 C14 I14 119.3(11)
C36A C35A C34A 117.6(13)
C33 C34 C35 121.8(13)
C33 C34 I34 118.1(10)
C35 C34 I34 120.1(10)
C33A C34A C35A 123.1(13)
C33A C34A I34A 117.0(11)
C35A C34A I34A 119.9(10)
I1 C27 I2 113.9(8)
I3 C28 I4 112.3(8)

loop_
_geom_bond_atom_site_label_1
_geom_bond_atom_site_label_2
_geom_bond_distance
I44 C44 2.128(14)
I14A C14A 2.106(14)
I24 C24 2.119(14)
I34A C34A 2.140(14)
I24A C24A 2.128(13)
I14 C14 2.141(14)
I34 C34 2.097(14)
I1 C27 2.125(18)
I2 C27 2.142(19)
I44A C44A 2.105(12)
I3 C28 2.141(16)
I4 C28 2.142(17)
C16 C15 1.35(2)
C16 C11 1.405(19)
C42 C43 1.361(19)
C42 C41 1.42(2)
C32 C31 1.396(19)
C32 C33 1.41(2)
C41A C46A 1.370(18)
C41A C42A 1.396(18)
C41A C2A 1.510(19)
C22A C23A 1.367(19)
C22A C21A 1.396(18)
C22 C23 1.373(19)
C22 C21 1.385(18)
C46A C45A 1.40(2)
C15A C14A 1.398(19)
C15A C16A 1.401(19)
C31 C36 1.406(19)
C31 C2 1.500(19)
C45A C44A 1.35(2)
C14A C13A 1.43(2)
C24 C23 1.34(2)
C24 C25 1.39(2)
C2A C1A 1.36(2)
C2A C31A 1.495(19)
C23A C24A 1.366(19)
C1 C2 1.378(18)
C1 C21 1.467(18)
C1 C11 1.474(18)
C21A C26A 1.392(19)
C21A C1A 1.480(19)
C33 C34 1.397(19)
C15 C14 1.37(2)
C2 C41 1.484(19)
C41 C46 1.380(19)
C25A C26A 1.398(19)
C25A C24A 1.43(2)
C16A C11A 1.444(19)
C11A C12A 1.437(18)
C11A C1A 1.462(19)
C12 C13 1.356(19)
C12 C11 1.386(18)
C43A C42A 1.375(18)
C43A C44A 1.400(19)
C32A C31A 1.355(19)
C32A C33A 1.38(2)
C31A C36A 1.406(18)
C33A C34A 1.39(2)
C12A C13A 1.42(2)
C35 C36 1.376(19)
C35 C34 1.419(18)
C43 C44 1.384(19)
C45 C44 1.37(2)
C45 C46 1.420(19)
C26 C25 1.39(2)
C26 C21 1.40(2)
C36A C35A 1.34(2)
C13 C14 1.39(2)
C35A C34A 1.41(2)
